data_9016921
loop_
_publ_author_name
'Scordari, F.'
'Schingaro, E.'
'Ventruti, G.'
'Nicotra, E.'
'Viccaro, M.'
'Tagliani, S. M.'

_publ_section_title
;
 Fluorophlogopite from Piano delle Concazze (Mt. Etna, Italy): Crystal chemistry
 and implications for the crystallization conditions
 Note: Sample E0
;
_journal_name_full 'American Mineralogist'
_journal_page_first 1017
_journal_page_last 1025
_journal_volume 98
_journal_year 2013
_chemical_compound_source 'Piano delle Concazze, Mt. Etna, Italy'
_chemical_formula_sum 'F2 Fe0.605 K0.905 Mg2.395 O10 Si3.944'
_chemical_name_mineral Fluorophlogopite
_space_group_IT_number 12
_space_group_name_Hall '-C 2y'
_space_group_name_H-M_alt 'C 1 2/m 1'
_symmetry_space_group_name_H-M 'C 1 2/m 1'
_cell_angle_alpha 90
_cell_angle_beta 100.168
_cell_angle_gamma 90
_cell_length_a 5.3192
_cell_length_b 9.2181
_cell_length_c 10.1096
_cell_formula_units_Z 2
_cell_volume 487.918
_database_code_amcsd 0020180
_exptl_crystal_density_diffrn 2.969
_cod_data_source_file inputs/fixed/downloads/05/05549.cif
_cod_data_source_block 05549
_cod_original_formula_sum 'K.905 Si3.944 Mg2.395 Fe.605 O10 F2'
_cod_database_code 9016921

loop_
_space_group_symop_operation_xyz
x,y,z
1/2+x,1/2+y,z
x,-y,z
1/2+x,1/2-y,z
-x,y,-z
1/2-x,1/2+y,-z
-x,-y,-z
1/2-x,1/2-y,-z

loop_
_atom_site_aniso_label
_atom_site_aniso_U_11
_atom_site_aniso_U_22
_atom_site_aniso_U_33
_atom_site_aniso_U_12
_atom_site_aniso_U_13
_atom_site_aniso_U_23
K 0.03310 0.03000 0.03250 0.00000 0.00590 0.00000
SiT 0.00860 0.00740 0.01190 0.00010 0.00260 0.00020
MgM1 0.00880 0.00600 0.01540 0.00000 0.00420 0.00000
FeM1 0.00880 0.00600 0.01540 0.00000 0.00420 0.00000
MgM2 0.00740 0.01190 0.01250 0.00000 0.00250 0.00000
FeM2 0.00740 0.01190 0.01250 0.00000 0.00250 0.00000
O1 0.01620 0.02250 0.01650 -0.00110 0.00380 -0.00640
O2 0.02800 0.01190 0.01530 0.00000 0.00120 0.00000
O3 0.00970 0.00840 0.01250 -0.00010 0.00350 0.00050
F4 0.01290 0.01180 0.01470 0.00000 0.00440 0.00000

loop_
_atom_site_label
_atom_site_fract_x
_atom_site_fract_y
_atom_site_fract_z
_atom_site_occupancy
_atom_site_U_iso_or_equiv
K 0.00000 0.00000 0.00000 0.90490 0.03180
SiT 0.57450 0.16681 0.22369 0.98610 0.00920
MgM1 0.00000 0.50000 0.50000 0.77260 0.00980
FeM1 0.00000 0.50000 0.50000 0.22770 0.00980
MgM2 0.00000 0.83604 0.50000 0.81130 0.01050
FeM2 0.00000 0.83604 0.50000 0.18890 0.01050
O1 0.81760 0.23810 0.16520 1.00000 0.01830
O2 0.53020 0.00000 0.16550 1.00000 0.01860
O3 0.63040 0.16750 0.38980 1.00000 0.01000
F4 0.13060 0.00000 0.40030 1.00000 0.01290

loop_
_cod_related_entry_id
_cod_related_entry_database
_cod_related_entry_code
1 AMCSD 0020180
